data_2002665
loop_
_publ_author_name
'Martin, F - D'
'Mueller-Buschbaum, Hk'

_publ_section_title
;
Ein Beitrag zur Kristallchemie der Alkali-Erdalkali-Oxovanadate:
Synthese und Struktur von K3 Ca V5 O15
;
_journal_name_full
;
Zeitschrift fuer Naturforschung, Teil B. Anorganische Chemie,
Organische Chemie (42,1987-)
;
_journal_page_first 243
_journal_page_last 246
_journal_volume 50
_journal_year 1995
_chemical_formula_structural 'K3 Ca (V5 O15)'
_chemical_formula_sum 'Ca K3 O15 V5'
_chemical_name_systematic 'Tripotassium calcium pentavanadate'
_space_group_IT_number 67
_symmetry_cell_setting orthorhombic
_symmetry_Int_Tables_number 67
_symmetry_space_group_name_Hall '-C 2a 2'
_symmetry_space_group_name_H-M 'C m m a'
_cell_angle_alpha 90
_cell_angle_beta 90
_cell_angle_gamma 90
_cell_formula_units_Z 8
_cell_length_a 25.95299(500)
_cell_length_b 15.688(3)
_cell_length_c 7.804(4)
_cell_volume 3177.4
_refine_ls_R_factor_all 0.039
_cod_database_code 2002665

loop_
_symmetry_equiv_pos_as_xyz
x,y,z
x,-y,-z
1/2-x,y,-z
1/2-x,-y,z
-x,-y,-z
-x,y,z
1/2+x,-y,z
1/2+x,y,-z
1/2+x,1/2+y,z
1/2+x,1/2-y,-z
-x,1/2+y,-z
-x,1/2-y,z
1/2-x,1/2-y,-z
1/2-x,1/2+y,z
x,1/2-y,z
x,1/2+y,-z

loop_
_atom_site_label
_atom_site_type_symbol
_atom_site_symmetry_multiplicity
_atom_site_Wyckoff_symbol
_atom_site_fract_x
_atom_site_fract_y
_atom_site_fract_z
_atom_site_occupancy
_atom_site_attached_hydrogens
_atom_site_calc_flag
K1 K1+ 8 m 0. 0.38167(3) 0.20997(7) 1. 0 d
K2 K1+ 8 n 0.15353(2) 0.75 0.94447(6) 1. 0 d
K3 K1+ 8 i 0.836790(14) 0.5 0.5 1. 0 d
Ca1 Ca2+ 8 h 0.15481(1) 0.5 0. 1. 0 d
V1 V5+ 16 o 0.248580(7) 0.639660(9) 0.27576(2) 1. 0 d
V2 V5+ 16 o 0.933220(6) 0.589870(11) 0.22403(2) 1. 0 d
V3 V5+ 8 n 0.902830(11) 0.75 0.51762(3) 1. 0 d
O1 O2- 8 k 0.25 0.11423(7) 0.5 1. 0 d
O2 O2- 16 o 0.19765(3) 0.59217(5) 0.19647(10) 1. 0 d
O3 O2- 16 o 0.30044(3) 0.59859(5) 0.18629(10) 1. 0 d
O4 O2- 8 n 0.24484(4) 0.75 0.21995(13) 1. 0 d
O5 O2- 8 m 0. 0.57083(11) 0.1905(3) 1. 0 d
O6 O2- 16 o 0.90562(3) 0.49595(5) 0.24807(11) 1. 0 d
O7 O2- 16 o 0.90852(4) 0.62657(6) 0.04503(12) 1. 0 d
O8 O2- 16 o 0.92065(5) 0.65435(7) 0.40316(14) 1. 0 d
O9 O2- 8 n 0.93340(6) 0.75 0.7017(2) 1. 0 d
O10 O2- 8 n 0.84195(6) 0.75 0.5570(2) 1. 0 d

loop_
_atom_type_symbol
_atom_type_oxidation_number
K1+ 1.000
Ca2+ 2.000
V5+ 5.000
O2- -2.000
